data_2216071
loop_
_publ_author_name
'Gao, Jin-Sheng'
'Zhang, Yi-Ming'
'Li, Bai-Yan'
'Hou, Guang-Feng'

_publ_section_title
;<i>trans</i>-Tetraaquabis(2,6-dimethylpyridinium-3,5-dicarboxylato-\k<i>O</i>)cobalt(II)
 tetrahydrate
;
_journal_coeditor_code NG2335
_journal_issue 11
_journal_name_full 'Acta Crystallographica Section E'
_journal_page_first m2717
_journal_page_last m2717
_journal_paper_doi 10.1107/S1600536807049161
_journal_volume 63
_journal_year 2007
_chemical_formula_iupac '[Co (C9 H8 N O4)2 (H2 O)4], 4H2 O'
_chemical_formula_moiety 'C18 H24 Co N2 O12, 4(H2 O)'
_chemical_formula_sum 'C18 H32 Co N2 O16'
_chemical_formula_weight 591.39
_chemical_name_systematic
;
<i>trans</i>-Tetraaquabis(2,6-dimethylpyridinium-3,5-dicarboxylato-
\k<i>O</i>)cobalt(II) tetrahydrate
;
_space_group_IT_number 2
_symmetry_cell_setting triclinic
_symmetry_space_group_name_Hall '-P 1'
_symmetry_space_group_name_H-M 'P -1'
_atom_sites_solution_hydrogens geom
_atom_sites_solution_primary direct
_atom_sites_solution_secondary difmap
_audit_creation_method SHELXL-97
_cell_angle_alpha 69.90(3)
_cell_angle_beta 69.75(2)
_cell_angle_gamma 83.58(2)
_cell_formula_units_Z 1
_cell_length_a 7.597(5)
_cell_length_b 8.651(7)
_cell_length_c 10.715(7)
_cell_measurement_reflns_used 5838
_cell_measurement_temperature 295(2)
_cell_measurement_theta_max 27.51
_cell_measurement_theta_min 3.40
_cell_volume 620.4(8)
_computing_cell_refinement 'RAPID-AUTO (Rigaku, 1998)'
_computing_data_collection 'RAPID-AUTO (Rigaku, 1998)'
_computing_data_reduction 'CrystalStructure (Rigaku/MSC, 2002)'
_computing_molecular_graphics 'SHELXTL (Sheldrick, 1997b)'
_computing_publication_material 'SHELXL97 (Sheldrick, 1997a)'
_computing_structure_refinement 'SHELXL97 (Sheldrick, 1997a)'
_computing_structure_solution 'SHELXS97 (Sheldrick, 1997a)'
_diffrn_ambient_temperature 295(2)
_diffrn_measured_fraction_theta_full 0.985
_diffrn_measured_fraction_theta_max 0.985
_diffrn_measurement_device_type 'Rigaku R-AXIS RAPID'
_diffrn_measurement_method \w
_diffrn_radiation_monochromator graphite
_diffrn_radiation_source 'fine-focus sealed tube'
_diffrn_radiation_type MoK\a
_diffrn_radiation_wavelength 0.71073
_diffrn_reflns_av_R_equivalents 0.0149
_diffrn_reflns_av_sigmaI/netI 0.0188
_diffrn_reflns_limit_h_max 8
_diffrn_reflns_limit_h_min -9
_diffrn_reflns_limit_k_max 11
_diffrn_reflns_limit_k_min -11
_diffrn_reflns_limit_l_max 13
_diffrn_reflns_limit_l_min -13
_diffrn_reflns_number 6106
_diffrn_reflns_theta_full 27.52
_diffrn_reflns_theta_max 27.52
_diffrn_reflns_theta_min 3.41
_diffrn_standards_decay_% 0
_diffrn_standards_interval_count 0
_diffrn_standards_interval_time 0
_diffrn_standards_number 0
_exptl_absorpt_coefficient_mu 0.773
_exptl_absorpt_correction_T_max 0.7938
_exptl_absorpt_correction_T_min 0.7060
_exptl_absorpt_correction_type multi-scan
_exptl_absorpt_process_details '(ABSCOR; Higashi, 1995)'
_exptl_crystal_colour pink
_exptl_crystal_density_diffrn 1.583
_exptl_crystal_density_method 'not measured'
_exptl_crystal_description block
_exptl_crystal_F_000 309
_exptl_crystal_size_max 0.484
_exptl_crystal_size_mid 0.391
_exptl_crystal_size_min 0.306
_refine_diff_density_max 0.455
_refine_diff_density_min -0.296
_refine_ls_extinction_method none
_refine_ls_goodness_of_fit_ref 1.214
_refine_ls_hydrogen_treatment mixed
_refine_ls_matrix_type full
_refine_ls_number_parameters 175
_refine_ls_number_reflns 2803
_refine_ls_number_restraints 0
_refine_ls_restrained_S_all 1.214
_refine_ls_R_factor_all 0.0308
_refine_ls_R_factor_gt 0.0285
_refine_ls_shift/su_max 0.004
_refine_ls_shift/su_mean 0.000
_refine_ls_structure_factor_coef Fsqd
_refine_ls_weighting_details 'calc w=1/[\s^2^(Fo^2^)+(0.0531P)^2^+0.2698P] where P=(Fo^2^+2Fc^2^)/3'
_refine_ls_weighting_scheme calc
_refine_ls_wR_factor_gt 0.0925
_refine_ls_wR_factor_ref 0.0998
_reflns_number_gt 2631
_reflns_number_total 2803
_reflns_threshold_expression I>2\s(I)
_cod_data_source_file ng2335.cif
_cod_data_source_block I
_cod_database_code 2216071
_cod_database_fobs_code 2216071

loop_
_symmetry_equiv_pos_as_xyz
'x, y, z'
'-x, -y, -z'

loop_
_atom_site_type_symbol
_atom_site_label
_atom_site_fract_x
_atom_site_fract_y
_atom_site_fract_z
_atom_site_U_iso_or_equiv
_atom_site_adp_type
_atom_site_calc_flag
_atom_site_refinement_flags
_atom_site_occupancy
O O7 0.6205(2) 0.66640(19) 0.29668(15) 0.0360(3) Uani d . 1
Co Co1 1.0000 0.5000 0.0000 0.01986(12) Uani d S 1
O O1 0.9067(2) 0.33848(17) 0.20120(14) 0.0325(3) Uani d . 1
O O2 0.9725(3) 0.08988(19) 0.17835(15) 0.0469(4) Uani d . 1
O O3 0.5899(2) -0.39084(16) 0.78211(14) 0.0282(3) Uani d . 1
O O4 0.5555(2) -0.34851(18) 0.57558(15) 0.0348(3) Uani d . 1
O O6 0.7258(2) 0.5352(2) 0.00197(15) 0.0364(4) Uani d . 1
H H11 0.6395 0.4893 0.0785 0.055 Uiso d R 1
H H10 0.6940 0.5771 -0.0713 0.055 Uiso d R 1
O O5 1.0344(2) 0.30316(17) -0.08666(14) 0.0291(3) Uani d . 1
H H8 1.0355 0.2192 -0.0163 0.044 Uiso d R 1
H H9 1.1412 0.3114 -0.1501 0.044 Uiso d R 1
N N1 0.7321(2) 0.11394(18) 0.63709(16) 0.0228(3) Uani d . 1
H H4 0.728(4) 0.167(3) 0.691(3) 0.029(6) Uiso d . 1
C C1 0.9123(3) 0.1843(2) 0.24754(18) 0.0239(4) Uani d . 1
C C2 0.8308(2) 0.1072(2) 0.40626(17) 0.0205(3) Uani d . 1
C C3 0.8208(2) 0.1904(2) 0.49864(18) 0.0212(3) Uani d . 1
C C4 0.9000(3) 0.3567(2) 0.4621(2) 0.0319(4) Uani d . 1
H H2 0.8069 0.4388 0.4462 0.048 Uiso calc R 1
H H1 1.0078 0.3772 0.3783 0.048 Uiso calc R 1
H H3 0.9364 0.3610 0.5382 0.048 Uiso calc R 1
C C5 0.6508(3) -0.0367(2) 0.69532(18) 0.0221(3) Uani d . 1
C C6 0.5440(3) -0.0842(3) 0.8498(2) 0.0356(5) Uani d . 1
H H6 0.6258 -0.1405 0.9019 0.053 Uiso calc R 1
H H7 0.4413 -0.1555 0.8723 0.053 Uiso calc R 1
H H5 0.4963 0.0129 0.8740 0.053 Uiso calc R 1
C C7 0.6681(2) -0.1265(2) 0.60701(17) 0.0197(3) Uani d . 1
C C8 0.5976(2) -0.3021(2) 0.65888(18) 0.0213(3) Uani d . 1
C C9 0.7573(2) -0.0511(2) 0.46273(17) 0.0211(3) Uani d . 1
H H16 0.7677 -0.1096 0.4021 0.025 Uiso calc R 1
O O8 0.7410(3) 0.2787(2) 0.81069(18) 0.0437(4) Uani d . 1
H H14 0.6800 0.3662 0.8155 0.066 Uiso d R 1
H H15 0.8350 0.2779 0.8367 0.066 Uiso d R 1
H H13 0.5924 0.6709 0.3793 0.066 Uiso d R 1
H H12 0.5774 0.5721 0.3141 0.066 Uiso d R 1

loop_
_atom_site_aniso_label
_atom_site_aniso_U_11
_atom_site_aniso_U_22
_atom_site_aniso_U_33
_atom_site_aniso_U_12
_atom_site_aniso_U_13
_atom_site_aniso_U_23
O7 0.0431(8) 0.0336(8) 0.0282(7) -0.0047(6) -0.0064(6) -0.0101(6)
Co1 0.02236(19) 0.01968(18) 0.01346(17) -0.00420(12) -0.00471(12) -0.00036(12)
O1 0.0482(9) 0.0219(7) 0.0171(6) -0.0023(6) -0.0052(6) 0.0013(5)
O2 0.0793(13) 0.0293(8) 0.0188(7) -0.0015(8) -0.0021(7) -0.0054(6)
O3 0.0373(7) 0.0235(6) 0.0198(6) -0.0074(5) -0.0110(6) 0.0015(5)
O4 0.0510(9) 0.0302(7) 0.0246(7) -0.0152(6) -0.0114(6) -0.0070(6)
O6 0.0247(7) 0.0553(10) 0.0211(6) -0.0045(6) -0.0080(5) -0.0007(6)
O5 0.0333(7) 0.0284(7) 0.0221(6) -0.0036(5) -0.0051(6) -0.0067(5)
N1 0.0297(8) 0.0188(7) 0.0193(7) -0.0003(6) -0.0066(6) -0.0069(6)
C1 0.0259(9) 0.0239(8) 0.0165(8) -0.0053(7) -0.0050(7) -0.0003(6)
C2 0.0241(8) 0.0188(8) 0.0157(7) 0.0002(6) -0.0069(6) -0.0016(6)
C3 0.0230(8) 0.0168(8) 0.0210(8) -0.0002(6) -0.0073(7) -0.0026(6)
C4 0.0420(11) 0.0203(9) 0.0313(10) -0.0068(8) -0.0102(9) -0.0059(7)
C5 0.0261(8) 0.0192(8) 0.0179(8) -0.0001(6) -0.0055(7) -0.0040(6)
C6 0.0512(13) 0.0297(10) 0.0173(8) -0.0049(9) 0.0006(8) -0.0077(7)
C7 0.0225(8) 0.0174(7) 0.0166(7) -0.0017(6) -0.0052(6) -0.0031(6)
C8 0.0231(8) 0.0182(8) 0.0190(8) -0.0026(6) -0.0038(6) -0.0040(6)
C9 0.0259(8) 0.0196(8) 0.0159(7) -0.0012(6) -0.0061(6) -0.0039(6)
O8 0.0581(10) 0.0410(9) 0.0516(10) 0.0106(7) -0.0325(9) -0.0276(8)

loop_
_atom_type_symbol
_atom_type_description
_atom_type_scat_dispersion_real
_atom_type_scat_dispersion_imag
_atom_type_scat_source
C C 0.0033 0.0016 'International Tables Vol C Tables 4.2.6.8 and 6.1.1.4'
H H 0.0000 0.0000 'International Tables Vol C Tables 4.2.6.8 and 6.1.1.4'
Co Co 0.3494 0.9721 'International Tables Vol C Tables 4.2.6.8 and 6.1.1.4'
N N 0.0061 0.0033 'International Tables Vol C Tables 4.2.6.8 and 6.1.1.4'
O O 0.0106 0.0060 'International Tables Vol C Tables 4.2.6.8 and 6.1.1.4'

loop_
_geom_angle_atom_site_label_1
_geom_angle_atom_site_label_2
_geom_angle_atom_site_label_3
_geom_angle_site_symmetry_1
_geom_angle_site_symmetry_3
_geom_angle
H13 O7 H12 . . 101.1
O1 Co1 O1 . 2_765 180.00(8)
O1 Co1 O6 . 2_765 90.73(7)
O1 Co1 O6 2_765 2_765 89.28(7)
O1 Co1 O6 . . 89.27(7)
O1 Co1 O6 2_765 . 90.73(7)
O6 Co1 O6 2_765 . 180.00(8)
O1 Co1 O5 . . 91.39(8)
O1 Co1 O5 2_765 . 88.61(8)
O6 Co1 O5 2_765 . 88.52(7)
O6 Co1 O5 . . 91.48(7)
O1 Co1 O5 . 2_765 88.61(8)
O1 Co1 O5 2_765 2_765 91.39(8)
O6 Co1 O5 2_765 2_765 91.48(7)
O6 Co1 O5 . 2_765 88.52(7)
O5 Co1 O5 . 2_765 180.0
C1 O1 Co1 . . 131.02(13)
Co1 O6 H11 . . 117.8
Co1 O6 H10 . . 124.3
H11 O6 H10 . . 116.9
Co1 O5 H8 . . 101.7
Co1 O5 H9 . . 109.8
H8 O5 H9 . . 108.2
C5 N1 C3 . . 126.27(16)
C5 N1 H4 . . 118.0(17)
C3 N1 H4 . . 115.7(17)
O2 C1 O1 . . 127.22(17)
O2 C1 C2 . . 117.17(17)
O1 C1 C2 . . 115.59(16)
C9 C2 C3 . . 117.92(16)
C9 C2 C1 . . 119.22(15)
C3 C2 C1 . . 122.83(16)
N1 C3 C2 . . 117.51(16)
N1 C3 C4 . . 115.52(16)
C2 C3 C4 . . 126.97(17)
C3 C4 H2 . . 109.5
C3 C4 H1 . . 109.5
H2 C4 H1 . . 109.5
C3 C4 H3 . . 109.5
H2 C4 H3 . . 109.5
H1 C4 H3 . . 109.5
N1 C5 C7 . . 117.54(16)
N1 C5 C6 . . 115.12(16)
C7 C5 C6 . . 127.28(17)
C5 C6 H6 . . 109.5
C5 C6 H7 . . 109.5
H6 C6 H7 . . 109.5
C5 C6 H5 . . 109.5
H6 C6 H5 . . 109.5
H7 C6 H5 . . 109.5
C5 C7 C9 . . 117.86(16)
C5 C7 C8 . . 123.42(15)
C9 C7 C8 . . 118.72(15)
O4 C8 O3 . . 124.96(17)
O4 C8 C7 . . 117.14(16)
O3 C8 C7 . . 117.87(16)
C2 C9 C7 . . 122.72(16)
C2 C9 H16 . . 118.6
C7 C9 H16 . . 118.6
H14 O8 H15 . . 107.8

loop_
_geom_bond_atom_site_label_1
_geom_bond_atom_site_label_2
_geom_bond_site_symmetry_2
_geom_bond_distance
O7 H13 . 0.8497
O7 H12 . 0.8491
Co1 O1 . 2.0483(18)
Co1 O1 2_765 2.0483(18)
Co1 O6 2_765 2.0652(19)
Co1 O6 . 2.0652(19)
Co1 O5 . 2.1562(19)
Co1 O5 2_765 2.1562(19)
O1 C1 . 1.254(2)
O2 C1 . 1.235(3)
O3 C8 . 1.263(2)
O4 C8 . 1.238(2)
O6 H11 . 0.8500
O6 H10 . 0.8500
O5 H8 . 0.8499
O5 H9 . 0.8500
N1 C5 . 1.350(2)
N1 C3 . 1.351(2)
N1 H4 . 0.84(3)
C1 C2 . 1.518(2)
C2 C9 . 1.386(3)
C2 C3 . 1.389(2)
C3 C4 . 1.492(3)
C4 H2 . 0.9600
C4 H1 . 0.9600
C4 H3 . 0.9600
C5 C7 . 1.384(2)
C5 C6 . 1.498(3)
C6 H6 . 0.9600
C6 H7 . 0.9600
C6 H5 . 0.9600
C7 C9 . 1.398(2)
C7 C8 . 1.516(3)
C9 H16 . 0.9300
O8 H14 . 0.8499
O8 H15 . 0.8501

loop_
_geom_hbond_atom_site_label_D
_geom_hbond_atom_site_label_H
_geom_hbond_atom_site_label_A
_geom_hbond_site_symmetry_A
_geom_hbond_distance_DH
_geom_hbond_distance_HA
_geom_hbond_distance_DA
_geom_hbond_angle_DHA
_geom_hbond_publ_flag
N1 H4 O8 . 0.84(3) 1.89(3) 2.726(3) 175(2) y
O5 H8 O2 . 0.85 1.91 2.712(3) 156.4 y
O5 H9 O7 2_765 0.85 1.92 2.769(3) 178.6 y
O6 H11 O3 2_656 0.85 1.91 2.740(2) 165.0 y
O6 H10 O3 1_564 0.85 1.92 2.743(2) 163.2 y
O7 H13 O4 1_565 0.85 1.97 2.814(3) 170.7 y
O7 H12 O4 2_656 0.85 2.05 2.862(3) 160.3 y
O8 H14 O3 1_565 0.85 2.08 2.914(3) 165.1 y
O8 H15 O5 1_556 0.85 2.02 2.861(3) 170.6 y
